data_4333386
loop_
_publ_author_name
'Legrand, Yves-Marie'
'van der Lee, Arie'
'Masquelez, Nathalie'
'Rabu, Pierre'
'Barboiu, Mihail'

_publ_section_title
;
 Temperature induced single-crystal-to-single-crystal transformations and
 structure directed effects on magnetic properties.
;
_journal_issue 22
_journal_name_full 'Inorganic chemistry'
_journal_page_first 9083
_journal_page_last 9089
_journal_paper_doi 10.1021/ic700867b
_journal_volume 46
_journal_year 2007
_chemical_formula_moiety 'C10 H16 Co1 N2 O10 S2'
_chemical_formula_sum 'C10 H16 Co N2 O10 S2'
_chemical_formula_weight 447.31
_space_group_IT_number 14
_symmetry_cell_setting monoclinic
_symmetry_space_group_name_Hall '-P 2yn'
_symmetry_space_group_name_H-M 'P 1 21/n 1'
_atom_sites_solution_hydrogens geom
_atom_sites_solution_primary direct
_audit_creation_date 06-07-04
_audit_creation_method CRYSTALS_ver_12.39
_cell_angle_alpha 90
_cell_angle_beta 97.8930(10)
_cell_angle_gamma 90
_cell_formula_units_Z 2
_cell_length_a 7.60950(10)
_cell_length_b 12.56030(10)
_cell_length_c 8.66990(10)
_cell_measurement_reflns_used 8708
_cell_measurement_temperature 175
_cell_measurement_theta_max 33
_cell_measurement_theta_min 4
_cell_volume 820.798(16)
_computing_cell_refinement 'CrysAlis RED, (Oxford Diffraction, 2002)'
_computing_data_collection 'Xcalibur, (Oxford Diffraction, 2002)'
_computing_data_reduction 'CrysAlis RED, (Oxford Diffraction, 2002)'
_computing_molecular_graphics 'CAMERON (Watkin et al 1996)'
_computing_publication_material 'CRYSTALS (Betteridge et al 2003)'
_computing_structure_refinement 'CRYSTALS (Betteridge et al 2003)'
_computing_structure_solution 'SIR2002 (Burla et al., 2003)'
_diffrn_ambient_temperature 175
_diffrn_measured_fraction_theta_full 0.997
_diffrn_measured_fraction_theta_max 0.929
_diffrn_measurement_device_type 'Oxford Diffraction XCALIBUR'
_diffrn_measurement_method \w
_diffrn_radiation_monochromator graphite
_diffrn_radiation_type 'Mo K\a'
_diffrn_radiation_wavelength 0.71073
_diffrn_reflns_av_R_equivalents 0.017
_diffrn_reflns_limit_h_max 11
_diffrn_reflns_limit_h_min -11
_diffrn_reflns_limit_k_max 18
_diffrn_reflns_limit_k_min -17
_diffrn_reflns_limit_l_max 11
_diffrn_reflns_limit_l_min -13
_diffrn_reflns_number 12589
_diffrn_reflns_theta_full 30.855
_diffrn_reflns_theta_max 32.825
_diffrn_reflns_theta_min 3.716
_diffrn_standards_decay_% 0.00
_diffrn_standards_interval_time 30
_diffrn_standards_number '4 frames'
_exptl_absorpt_coefficient_mu 1.356
_exptl_absorpt_correction_T_max 0.79
_exptl_absorpt_correction_T_min 0.76
_exptl_absorpt_correction_type empirical
_exptl_absorpt_process_details
; 
AbsPack - CrysAlis RED (Oxford Diffraction, 2002) 
;
_exptl_crystal_colour pink
_exptl_crystal_density_diffrn 1.810
_exptl_crystal_description prismatic
_exptl_crystal_F_000 458
_exptl_crystal_size_max 0.28
_exptl_crystal_size_mid 0.20
_exptl_crystal_size_min 0.17
_refine_diff_density_max 0.42
_refine_diff_density_min -0.44
_refine_ls_extinction_method None
_refine_ls_goodness_of_fit_ref 1.0934
_refine_ls_hydrogen_treatment refxyz
_refine_ls_matrix_type full
_refine_ls_number_parameters 139
_refine_ls_number_reflns 2320
_refine_ls_number_restraints 0
_refine_ls_R_factor_all 0.0294
_refine_ls_R_factor_gt 0.0221
_refine_ls_shift/su_max 0.000779
_refine_ls_structure_factor_coef F
_refine_ls_weighting_details
;
 Method, part 1, Chebychev polynomial, (Watkin, 1994, Prince, 1982) 
 [weight] = 1.0/[A~0~*T~0~(x)+A~1~*T~1~(x) ... +A~n-1~]*T~n-1~(x)] 
 where A~i~ are the Chebychev coefficients listed below and x= Fcalc/Fmax 
 Method = Robust Weighting (Prince, 1982) 
 W = [weight] * [1-(deltaF/6*sigmaF)^2^]^2^ 
 A~i~ are: 
 39.6 -55.2 42.7 -15.2 6.12 
;
_refine_ls_weighting_scheme calc
_refine_ls_wR_factor_all 0.0249
_refine_ls_wR_factor_gt 0.0239
_refine_ls_wR_factor_ref 0.0239
_reflns_limit_h_max 11
_reflns_limit_h_min -11
_reflns_limit_k_max 18
_reflns_limit_k_min 0
_reflns_limit_l_max 13
_reflns_limit_l_min 0
_reflns_number_gt 2320
_reflns_number_total 2838
_reflns_threshold_expression I>2.00u(I)
_oxford_diffrn_Wilson_B_factor 0.00
_oxford_diffrn_Wilson_scale 0.00
_oxford_refine_ls_scale 7.291(8)
_oxford_structure_analysis_title mihT175
_cod_data_source_file ic700867bsup2.cif
_cod_data_source_block CRYSTALS_cif
_cod_depositor_comments
;
The following automatic conversions were performed:

'_symmetry_cell_setting' value 'Monoclinic' changed to 'monoclinic'
according to /home/saulius/struct/CIF-dictionaries/cif_core.dic
dictionary named 'cif_core.dic' version 2.4.2 from 2011-04-26.

Automatic conversion script
Id: cif_fix_values 1891 2012-01-12 08:04:46Z andrius 

 Adding full bibliography for 4333385--4333393.cif.
;
_cod_original_sg_symbol_H-M 'P 1 21/n 1 '
_cod_original_formula_sum 'C10 H16 Co1 N2 O10 S2'
_cod_database_code 4333386

loop_
_symmetry_equiv_pos_as_xyz
x,y,z
-x,-y,-z
-x+1/2,y+1/2,-z+1/2
x+1/2,-y+1/2,z+1/2

loop_
_atom_site_label
_atom_site_type_symbol
_atom_site_fract_x
_atom_site_fract_y
_atom_site_fract_z
_atom_site_U_iso_or_equiv
_atom_site_occupancy
_atom_site_adp_type
_atom_site_refinement_flags_posn
Co1 Co 0.0000 0.0000 1.0000 0.0141 1.0000 Uani S
N2 N 0.08807(11) 0.04393(7) 0.78558(10) 0.0159 1.0000 Uani .
C3 C 0.01228(13) 0.12515(8) 0.70142(11) 0.0164 1.0000 Uani .
C4 C 0.06603(13) 0.15661(7) 0.56232(11) 0.0149 1.0000 Uani .
C5 C 0.20188(15) 0.10255(9) 0.50530(13) 0.0201 1.0000 Uani .
C6 C 0.27858(15) 0.01759(9) 0.59169(13) 0.0223 1.0000 Uani .
C7 C 0.21939(14) -0.00860(8) 0.73063(12) 0.0181 1.0000 Uani .
S8 S -0.04413(3) 0.265126(19) 0.46174(3) 0.0157 1.0000 Uani .
O9 O -0.22741(11) 0.23333(7) 0.42224(10) 0.0232 1.0000 Uani .
O10 O -0.02203(11) 0.35373(6) 0.57049(10) 0.0244 1.0000 Uani .
O11 O 0.04729(13) 0.28338(8) 0.32722(10) 0.0277 1.0000 Uani .
O12 O 0.00776(12) 0.16484(7) 1.05055(10) 0.0216 1.0000 Uani .
O13 O -0.25884(11) 0.01661(7) 0.88705(10) 0.0204 1.0000 Uani .
H14 H 0.273(3) -0.063(2) 0.787(3) 0.0500 1.0000 Uiso .
H15 H 0.372(3) -0.025(2) 0.555(3) 0.0500 1.0000 Uiso .
H16 H 0.241(3) 0.1280(19) 0.404(3) 0.0500 1.0000 Uiso .
H17 H -0.081(3) 0.1629(19) 0.744(3) 0.0500 1.0000 Uiso .
H18 H 0.085(3) 0.198(2) 1.014(3) 0.0500 1.0000 Uiso .
H19 H 0.002(3) 0.192(2) 1.138(3) 0.0500 1.0000 Uiso .
H20 H -0.317(3) 0.069(2) 0.878(3) 0.0500 1.0000 Uiso .
H21 H -0.327(3) -0.027(2) 0.899(3) 0.0500 1.0000 Uiso .

loop_
_atom_site_aniso_label
_atom_site_aniso_U_11
_atom_site_aniso_U_22
_atom_site_aniso_U_33
_atom_site_aniso_U_23
_atom_site_aniso_U_13
_atom_site_aniso_U_12
Co1 0.01594(9) 0.01329(8) 0.01312(8) 0.00162(6) 0.00212(6) 0.00069(6)
N2 0.0179(4) 0.0153(4) 0.0144(3) 0.0014(3) 0.0017(3) 0.0009(3)
C3 0.0180(4) 0.0168(4) 0.0144(4) 0.0010(3) 0.0025(3) 0.0030(3)
C4 0.0173(4) 0.0133(4) 0.0137(4) 0.0007(3) 0.0013(3) 0.0006(3)
C5 0.0226(5) 0.0192(4) 0.0200(4) 0.0028(3) 0.0082(4) 0.0034(4)
C6 0.0220(4) 0.0218(5) 0.0247(5) 0.0038(4) 0.0094(4) 0.0067(4)
C7 0.0183(4) 0.0162(4) 0.0197(4) 0.0027(3) 0.0021(3) 0.0030(3)
S8 0.01975(11) 0.01278(10) 0.01428(10) 0.00115(7) 0.00085(8) 0.00124(8)
O9 0.0207(4) 0.0182(3) 0.0284(4) -0.0017(3) -0.0047(3) 0.0016(3)
O10 0.0272(4) 0.0149(3) 0.0287(4) -0.0053(3) -0.0046(3) 0.0024(3)
O11 0.0363(5) 0.0275(4) 0.0210(4) 0.0087(3) 0.0097(3) 0.0050(3)
O12 0.0277(4) 0.0174(3) 0.0208(3) -0.0017(3) 0.0074(3) -0.0015(3)
O13 0.0172(3) 0.0181(4) 0.0255(4) 0.0033(3) 0.0016(3) 0.0009(3)

loop_
_atom_type_symbol
_atom_type_scat_dispersion_real
_atom_type_scat_dispersion_imag
_atom_type_scat_Cromer_Mann_a1
_atom_type_scat_Cromer_Mann_b1
_atom_type_scat_Cromer_Mann_a2
_atom_type_scat_Cromer_Mann_b2
_atom_type_scat_Cromer_Mann_a3
_atom_type_scat_Cromer_Mann_b3
_atom_type_scat_Cromer_Mann_a4
_atom_type_scat_Cromer_Mann_b4
_atom_type_scat_Cromer_Mann_c
_atom_type_scat_source
C 0.0033 0.0016 2.3100 20.8439 1.0200 10.2075 1.5886 0.5687 0.8650 51.6512 0.2156 'International Tables Vol C 4.2.6.8 and 6.1.1.4'
H 0.0000 0.0000 0.4930 10.5109 0.3229 26.1257 0.1402 3.1424 0.0408 57.7998 0.0030 'International Tables Vol C 4.2.6.8 and 6.1.1.4'
O 0.0106 0.0060 3.0485 13.2771 2.2868 5.7011 1.5463 0.3239 0.8670 32.9089 0.2508 'International Tables Vol C 4.2.6.8 and 6.1.1.4'
N 0.0061 0.0033 12.2126 0.0057 3.1322 9.8933 2.0125 28.9975 1.1663 0.5826 -11.5290 'International Tables Vol C 4.2.6.8 and 6.1.1.4'
S 0.1246 0.1234 6.9053 1.4679 5.2034 22.2151 1.4379 0.2536 1.5863 56.1720 0.8669 'International Tables Vol C 4.2.6.8 and 6.1.1.4'
Co 0.3494 0.9721 12.2841 4.2791 7.3409 0.2784 4.0034 13.5359 2.3488 71.1692 1.0118 'International Tables Vol C 4.2.6.8 and 6.1.1.4'

loop_
_geom_angle_atom_site_label_1
_geom_angle_site_symmetry_1
_geom_angle_atom_site_label_2
_geom_angle_atom_site_label_3
_geom_angle_site_symmetry_3
_geom_angle
_geom_angle_publ_flag
N2 2_557 Co1 O12 2_557 85.65(3) yes
N2 2_557 Co1 O13 2_557 87.39(3) yes
O12 2_557 Co1 O13 2_557 89.83(3) yes
N2 2_557 Co1 N2 . 179.995 yes
O12 2_557 Co1 N2 . 94.35(3) yes
O13 2_557 Co1 N2 . 92.61(3) yes
N2 2_557 Co1 O12 . 94.35(3) yes
O12 2_557 Co1 O12 . 179.995 yes
O13 2_557 Co1 O12 . 90.17(3) yes
N2 . Co1 O12 . 85.65(3) yes
N2 2_557 Co1 O13 . 92.61(3) yes
O12 2_557 Co1 O13 . 90.17(3) yes
O13 2_557 Co1 O13 . 179.995 yes
N2 . Co1 O13 . 87.39(3) yes
O12 . Co1 O13 . 89.83(3) yes
Co1 . N2 C3 . 120.59(7) yes
Co1 . N2 C7 . 121.46(7) yes
C3 . N2 C7 . 117.95(9) yes
N2 . C3 C4 . 122.43(9) yes
N2 . C3 H17 . 116.6(13) no
C4 . C3 H17 . 121.0(13) no
C3 . C4 C5 . 119.75(9) yes
C3 . C4 S8 . 118.28(7) yes
C5 . C4 S8 . 121.97(8) yes
C4 . C5 C6 . 117.69(9) yes
C4 . C5 H16 . 118.5(13) no
C6 . C5 H16 . 123.8(13) no
C5 . C6 C7 . 119.39(10) yes
C5 . C6 H15 . 121.0(14) no
C7 . C6 H15 . 119.6(14) no
C6 . C7 N2 . 122.77(9) yes
C6 . C7 H14 . 118.4(15) no
N2 . C7 H14 . 118.8(15) no
C4 . S8 O9 . 106.31(5) yes
C4 . S8 O10 . 105.41(5) yes
O9 . S8 O10 . 112.77(5) yes
C4 . S8 O11 . 105.69(5) yes
O9 . S8 O11 . 113.91(6) yes
O10 . S8 O11 . 111.94(6) yes
Co1 . O12 H18 . 114.5(17) no
Co1 . O12 H19 . 125.9(17) no
H18 . O12 H19 . 106(2) no
Co1 . O13 H20 . 127.3(17) no
Co1 . O13 H21 . 118.4(18) no
H20 . O13 H21 . 104(2) no

loop_
_geom_bond_atom_site_label_1
_geom_bond_atom_site_label_2
_geom_bond_site_symmetry_2
_geom_bond_distance
_geom_bond_publ_flag
Co1 N2 2_557 2.1335(8) yes
Co1 O12 2_557 2.1154(8) yes
Co1 O13 2_557 2.0862(8) yes
Co1 N2 . 2.1335(8) yes
Co1 O12 . 2.1154(8) yes
Co1 O13 . 2.0862(8) yes
N2 C3 . 1.3380(13) yes
N2 C7 . 1.3385(13) yes
C3 C4 . 1.3832(13) yes
C3 H17 . 0.97(2) no
C4 C5 . 1.3836(14) yes
C4 S8 . 1.7664(10) yes
C5 C6 . 1.3856(15) yes
C5 H16 . 1.02(2) no
C6 C7 . 1.3825(15) yes
C6 H15 . 0.98(2) no
C7 H14 . 0.90(2) no
S8 O9 . 1.4459(9) yes
S8 O10 . 1.4533(8) yes
S8 O11 . 1.4558(9) yes
O12 H18 . 0.82(2) no
O12 H19 . 0.84(2) no
O13 H20 . 0.80(3) no
O13 H21 . 0.78(3) no
